data_4025620
loop_
_publ_author_name
'Matthew R. Cargill'
'Graham Sandford'
'Andrezj J. Tadeusiak'
'Dmitrii S. Yufit'
'Judith A. K. Howard'
'Pinar Kilickiran'
'Gabrielle Nelles'

_publ_contact_author_address
;
Department of Chemistry
Durham University
South Rd.
Durham
DH1 3LE
UK
;
_publ_contact_author_email d.s.yufit@durham.ac.uk
_publ_contact_author_name 'Dmitry Yufit'
_publ_section_title
;
 Palladium-Catalyzed C-F Activation of Polyfluoronitrobenzene Derivatives
 in Suzuki-Miyaura Coupling Reactions
;
_journal_name_full 'Journal of Organic Chemistry'
_journal_page_first 5860
_journal_page_last 5866
_journal_paper_doi 10.1021/jo100877j
_journal_volume 75
_journal_year 2010
_chemical_formula_moiety 'C12 H6 F3 N O2'
_chemical_formula_sum 'C12 H6 F3 N O2'
_chemical_formula_weight 253.18
_chemical_name_systematic 2,4,5-trifluoro-6-nitrobiphenyl
_space_group_IT_number 61
_symmetry_cell_setting orthorhombic
_symmetry_space_group_name_Hall '-P 2ac 2ab'
_symmetry_space_group_name_H-M 'P b c a'
_atom_sites_solution_hydrogens difmap
_atom_sites_solution_primary direct
_atom_sites_solution_secondary difmap
_audit_creation_method SHELXL-97
_cell_angle_alpha 90.00
_cell_angle_beta 90.00
_cell_angle_gamma 90.00
_cell_formula_units_Z 8
_cell_length_a 11.6280(2)
_cell_length_b 12.1588(2)
_cell_length_c 14.4292(2)
_cell_measurement_reflns_used 8465
_cell_measurement_temperature 120(2)
_cell_measurement_theta_max 31.458
_cell_measurement_theta_min 2.805
_cell_volume 2040.04(6)
_computing_cell_refinement 'Bruker SAINT'
_computing_data_collection 'Bruker SMART'
_computing_data_reduction 'SAINT v6.45A (Bruker, 2003)'
_computing_molecular_graphics
;
Olex2, Durham University (compiled Feb 15 2009 13:03:59)
;
_computing_publication_material
;
Olex2, Durham University (compiled Feb 15 2009 13:03:59)
;
_computing_structure_refinement 'SHELXL-97 (Sheldrick, 1997)'
_computing_structure_solution 'SHELXS-97 (Sheldrick, 1990)/Bruker'
_diffrn_ambient_temperature 120(2)
_diffrn_detector 'CCD area detector'
_diffrn_detector_area_resol_mean 8.0
_diffrn_detector_type 'Bruker SMART CCD 6000 area detector'
_diffrn_measured_fraction_theta_full 1.000
_diffrn_measured_fraction_theta_max 1.000
_diffrn_measurement_device 'three-circle diffractometer'
_diffrn_measurement_device_type 'Bruker SMART CCD 6000 area detector'
_diffrn_measurement_method '\w scans'
_diffrn_radiation_monochromator graphite
_diffrn_radiation_probe x-ray
_diffrn_radiation_source 'fine-focus sealed tube'
_diffrn_radiation_type MoK\a
_diffrn_radiation_wavelength 0.71073
_diffrn_radiation_xray_symbol K-L~3~
_diffrn_reflns_av_R_equivalents 0.0447
_diffrn_reflns_av_sigmaI/netI 0.0197
_diffrn_reflns_limit_h_max 16
_diffrn_reflns_limit_h_min -16
_diffrn_reflns_limit_k_max 16
_diffrn_reflns_limit_k_min -16
_diffrn_reflns_limit_l_max 19
_diffrn_reflns_limit_l_min -19
_diffrn_reflns_number 28314
_diffrn_reflns_theta_full 29.50
_diffrn_reflns_theta_max 29.50
_diffrn_reflns_theta_min 2.80
_diffrn_source 'sealed X-ray tube'
_diffrn_source_current 30.0
_diffrn_source_power 1.5
_diffrn_source_target Mo
_diffrn_source_voltage 50.0
_exptl_absorpt_coefficient_mu 0.149
_exptl_absorpt_correction_type none
_exptl_crystal_colour 'clear light colourless'
_exptl_crystal_colour_lustre clear
_exptl_crystal_colour_modifier light
_exptl_crystal_colour_primary colourless
_exptl_crystal_density_diffrn 1.649
_exptl_crystal_density_method 'not measured'
_exptl_crystal_description prism
_exptl_crystal_F_000 1024
_exptl_crystal_size_max 0.22
_exptl_crystal_size_mid 0.2
_exptl_crystal_size_min 0.1
_refine_diff_density_max 0.433
_refine_diff_density_min -0.260
_refine_diff_density_rms 0.060
_refine_ls_extinction_method none
_refine_ls_goodness_of_fit_ref 1.080
_refine_ls_hydrogen_treatment refall
_refine_ls_matrix_type full
_refine_ls_number_parameters 187
_refine_ls_number_reflns 2837
_refine_ls_number_restraints 0
_refine_ls_restrained_S_all 1.080
_refine_ls_R_factor_all 0.0518
_refine_ls_R_factor_gt 0.0414
_refine_ls_shift/su_max 0.000
_refine_ls_shift/su_mean 0.000
_refine_ls_structure_factor_coef Fsqd
_refine_ls_weighting_details
;
calc w=1/[\s^2^(Fo^2^)+(0.0900P)^2^+0.0000P] where P=(Fo^2^+2Fc^2^)/3
;
_refine_ls_weighting_scheme calc
_refine_ls_wR_factor_gt 0.1206
_refine_ls_wR_factor_ref 0.1302
_reflns_number_gt 2227
_reflns_number_total 2837
_reflns_threshold_expression >2sigma(I)
_cod_data_source_file jo100877j_si_007.cif
_cod_data_source_block 17_09S087
_cod_depositor_comments
;
The following automatic conversions were performed:

'_symmetry_cell_setting' value 'Orthorhombic' changed to
'orthorhombic' according to the built-in table from CIF Core
dictionary named 'cif_core.dic' version 2.4.1 from 2010-06-29.

Automatic conversion script
Id: cif_fix_values 1646 2011-03-28 12:23:43Z adriana 
;
_cod_database_code 4025620

loop_
_symmetry_equiv_pos_as_xyz
'x, y, z'
'-x+1/2, -y, z+1/2'
'x+1/2, -y+1/2, -z'
'-x, y+1/2, -z+1/2'
'-x, -y, -z'
'x-1/2, y, -z-1/2'
'-x-1/2, y-1/2, z'
'x, -y-1/2, z-1/2'

loop_
_atom_site_label
_atom_site_type_symbol
_atom_site_fract_x
_atom_site_fract_y
_atom_site_fract_z
_atom_site_U_iso_or_equiv
_atom_site_adp_type
_atom_site_occupancy
_atom_site_symmetry_multiplicity
_atom_site_calc_flag
_atom_site_refinement_flags
_atom_site_disorder_assembly
_atom_site_disorder_group
F1 F 0.12292(6) 0.61358(7) 0.41197(6) 0.0317(2) Uani 1 1 d . . .
F2 F 0.23758(6) 0.44072(6) 0.34026(6) 0.0287(2) Uani 1 1 d . . .
F3 F 0.47022(6) 0.80406(6) 0.44973(6) 0.0293(2) Uani 1 1 d . . .
O1 O 0.46234(8) 0.35137(7) 0.36606(7) 0.0319(2) Uani 1 1 d . . .
O2 O 0.51560(8) 0.44482(8) 0.24507(6) 0.0287(2) Uani 1 1 d . . .
N1 N 0.46874(8) 0.43629(8) 0.32047(7) 0.0222(2) Uani 1 1 d . . .
C1 C 0.23713(10) 0.61917(10) 0.40392(8) 0.0231(3) Uani 1 1 d . . .
C2 C 0.29530(10) 0.52991(9) 0.36826(8) 0.0217(2) Uani 1 1 d . . .
C3 C 0.41354(9) 0.53456(9) 0.35987(7) 0.0194(2) Uani 1 1 d . . .
C4 C 0.47858(10) 0.62649(9) 0.38495(8) 0.0199(2) Uani 1 1 d . . .
C5 C 0.41417(10) 0.71333(9) 0.42153(8) 0.0221(2) Uani 1 1 d . . .
C6 C 0.29602(11) 0.71173(10) 0.43213(8) 0.0242(3) Uani 1 1 d . . .
C7 C 0.60560(10) 0.63199(9) 0.37456(7) 0.0195(2) Uani 1 1 d . . .
C8 C 0.67574(10) 0.54532(10) 0.40414(8) 0.0215(2) Uani 1 1 d . . .
C9 C 0.79429(10) 0.55122(10) 0.39279(9) 0.0246(3) Uani 1 1 d . . .
C10 C 0.84436(10) 0.64334(11) 0.35202(9) 0.0249(3) Uani 1 1 d . . .
C11 C 0.77482(10) 0.72974(10) 0.32279(9) 0.0254(3) Uani 1 1 d . . .
C12 C 0.65644(10) 0.72410(10) 0.33373(8) 0.0233(2) Uani 1 1 d . . .
H6 H 0.2533(13) 0.7735(15) 0.4616(12) 0.038(4) Uiso 1 1 d . . .
H8 H 0.6427(11) 0.4798(12) 0.4328(10) 0.019(3) Uiso 1 1 d . . .
H9 H 0.8428(13) 0.4906(14) 0.4107(12) 0.029(4) Uiso 1 1 d . . .
H10 H 0.9292(14) 0.6469(13) 0.3448(12) 0.034(4) Uiso 1 1 d . . .
H11 H 0.8106(15) 0.7940(13) 0.2936(12) 0.035(4) Uiso 1 1 d . . .
H12 H 0.6055(14) 0.7858(13) 0.3098(11) 0.032(4) Uiso 1 1 d . . .

loop_
_atom_site_aniso_label
_atom_site_aniso_U_11
_atom_site_aniso_U_22
_atom_site_aniso_U_33
_atom_site_aniso_U_23
_atom_site_aniso_U_13
_atom_site_aniso_U_12
F1 0.0164(4) 0.0394(4) 0.0393(5) -0.0001(3) 0.0012(3) 0.0042(3)
F2 0.0212(4) 0.0265(4) 0.0385(4) -0.0024(3) -0.0035(3) -0.0037(3)
F3 0.0305(4) 0.0229(4) 0.0345(4) -0.0086(3) -0.0008(3) -0.0015(3)
O1 0.0332(5) 0.0205(4) 0.0420(5) 0.0036(4) 0.0011(4) 0.0023(3)
O2 0.0261(4) 0.0313(5) 0.0287(5) -0.0052(4) 0.0051(3) 0.0004(3)
N1 0.0179(4) 0.0209(5) 0.0279(5) -0.0024(4) -0.0016(4) -0.0001(3)
C1 0.0170(5) 0.0297(6) 0.0228(6) 0.0030(4) -0.0001(4) 0.0033(4)
C2 0.0205(5) 0.0223(5) 0.0223(5) 0.0011(4) -0.0012(4) -0.0006(4)
C3 0.0189(5) 0.0203(5) 0.0190(5) 0.0001(4) -0.0008(4) 0.0018(4)
C4 0.0208(5) 0.0200(5) 0.0190(5) 0.0021(4) -0.0012(4) 0.0007(4)
C5 0.0243(6) 0.0212(5) 0.0209(5) -0.0020(4) -0.0019(4) -0.0004(4)
C6 0.0260(6) 0.0238(5) 0.0228(6) -0.0006(4) -0.0009(5) 0.0061(4)
C7 0.0188(5) 0.0216(5) 0.0182(5) -0.0017(4) -0.0022(4) 0.0000(4)
C8 0.0206(5) 0.0216(5) 0.0224(5) 0.0002(4) -0.0014(4) 0.0000(4)
C9 0.0208(5) 0.0272(6) 0.0259(6) -0.0008(4) -0.0024(4) 0.0031(4)
C10 0.0196(5) 0.0318(6) 0.0234(6) -0.0052(5) 0.0002(4) -0.0019(4)
C11 0.0256(6) 0.0268(6) 0.0239(6) -0.0001(5) 0.0005(4) -0.0057(4)
C12 0.0250(6) 0.0210(5) 0.0238(6) 0.0018(4) -0.0014(4) -0.0002(4)

loop_
_atom_type_symbol
_atom_type_description
_atom_type_scat_dispersion_real
_atom_type_scat_dispersion_imag
_atom_type_scat_source
C C 0.0033 0.0016 'International Tables Vol C Tables 4.2.6.8 and 6.1.1.4'
H H 0.0000 0.0000 'International Tables Vol C Tables 4.2.6.8 and 6.1.1.4'
N N 0.0061 0.0033 'International Tables Vol C Tables 4.2.6.8 and 6.1.1.4'
O O 0.0106 0.0060 'International Tables Vol C Tables 4.2.6.8 and 6.1.1.4'
F F 0.0171 0.0103 'International Tables Vol C Tables 4.2.6.8 and 6.1.1.4'

loop_
_geom_angle_atom_site_label_1
_geom_angle_atom_site_label_2
_geom_angle_atom_site_label_3
_geom_angle
_geom_angle_site_symmetry_1
_geom_angle_site_symmetry_3
_geom_angle_publ_flag
O2 N1 O1 125.20(10) . . ?
O2 N1 C3 118.04(9) . . ?
O1 N1 C3 116.75(10) . . ?
F1 C1 C2 118.72(11) . . ?
F1 C1 C6 120.67(10) . . ?
C2 C1 C6 120.61(11) . . ?
F2 C2 C1 120.32(10) . . ?
F2 C2 C3 120.40(10) . . ?
C1 C2 C3 119.26(10) . . ?
C2 C3 C4 123.28(10) . . ?
C2 C3 N1 115.78(9) . . ?
C4 C3 N1 120.92(10) . . ?
C3 C4 C5 114.34(10) . . ?
C3 C4 C7 123.22(10) . . ?
C5 C4 C7 122.45(10) . . ?
F3 C5 C6 117.37(10) . . ?
F3 C5 C4 118.32(10) . . ?
C6 C5 C4 124.30(10) . . ?
C1 C6 C5 118.19(10) . . ?
C1 C6 H6 119.6(9) . . ?
C5 C6 H6 122.1(9) . . ?
C12 C7 C8 119.07(10) . . ?
C12 C7 C4 119.96(10) . . ?
C8 C7 C4 120.97(10) . . ?
C9 C8 C7 120.21(11) . . ?
C9 C8 H8 118.8(8) . . ?
C7 C8 H8 120.9(8) . . ?
C8 C9 C10 120.39(11) . . ?
C8 C9 H9 120.7(9) . . ?
C10 C9 H9 118.9(9) . . ?
C11 C10 C9 119.50(11) . . ?
C11 C10 H10 120.8(10) . . ?
C9 C10 H10 119.7(10) . . ?
C12 C11 C10 120.33(11) . . ?
C12 C11 H11 120.6(10) . . ?
C10 C11 H11 119.1(10) . . ?
C11 C12 C7 120.50(11) . . ?
C11 C12 H12 120.2(9) . . ?
C7 C12 H12 119.3(9) . . ?

loop_
_geom_bond_atom_site_label_1
_geom_bond_atom_site_label_2
_geom_bond_distance
_geom_bond_site_symmetry_2
_geom_bond_publ_flag
F1 C1 1.3348(13) . ?
F2 C2 1.3377(13) . ?
F3 C5 1.3443(13) . ?
O1 N1 1.2264(14) . ?
O2 N1 1.2212(13) . ?
N1 C3 1.4707(14) . ?
C1 C2 1.3785(16) . ?
C1 C6 1.3788(17) . ?
C2 C3 1.3815(16) . ?
C3 C4 1.3972(15) . ?
C4 C5 1.3980(15) . ?
C4 C7 1.4861(16) . ?
C5 C6 1.3825(17) . ?
C6 H6 0.996(17) . ?
C7 C12 1.3967(16) . ?
C7 C8 1.3993(15) . ?
C8 C9 1.3900(16) . ?
C8 H8 0.976(15) . ?
C9 C10 1.3926(18) . ?
C9 H9 0.963(16) . ?
C10 C11 1.3911(18) . ?
C10 H10 0.993(16) . ?
C11 C12 1.3872(17) . ?
C11 H11 0.980(17) . ?
C12 H12 1.017(16) . ?

loop_
_geom_torsion_atom_site_label_1
_geom_torsion_atom_site_label_2
_geom_torsion_atom_site_label_3
_geom_torsion_atom_site_label_4
_geom_torsion
_geom_torsion_site_symmetry_1
_geom_torsion_site_symmetry_2
_geom_torsion_site_symmetry_3
_geom_torsion_site_symmetry_4
_geom_torsion_publ_flag
O1 N1 C3 C2 -65.17(13) . . . . ?
O2 N1 C3 C2 113.84(11) . . . . ?
O1 N1 C3 C4 116.02(12) . . . . ?
O2 N1 C3 C4 -64.97(14) . . . . ?
C3 C4 C7 C8 -46.92(16) . . . . ?
C5 C4 C7 C8 132.61(12) . . . . ?
C3 C4 C7 C12 132.29(12) . . . . ?
C5 C4 C7 C12 -48.17(16) . . . . ?
